data_8104416
loop_
_publ_author_name
'Cordier, G.'
'Ochmann, H.'

_publ_section_title
;
 Crystal structure of disodium phyllo-triantimonidodiindate
;
_journal_name_full 'Zeitschrift fuer Kristallographie (149,1979-)'
_journal_page_first 281
_journal_page_last 282
_journal_volume 197
_journal_year 1991
_chemical_formula_sum 'In2 Na2 Sb3'
_chemical_name_systematic 'Na2 (In2 Sb3)'
_space_group_IT_number 14
_symmetry_space_group_name_Hall '-P 2ybc'
_symmetry_space_group_name_H-M 'P 1 21/c 1'
_cell_angle_alpha 90
_cell_angle_beta 90
_cell_angle_gamma 90
_cell_formula_units_Z 8
_cell_length_a 14.595
_cell_length_b 7.532
_cell_length_c 15.635
_cell_volume 1718.748
_citation_journal_id_ASTM ZEKRDZ
_cod_data_source_file Cordier_ZEKRDZ_1991_1477.cif
_cod_data_source_block In2Na2Sb3
_cod_database_code 8104416

loop_
_symmetry_equiv_pos_as_xyz
x,y,z
-x,y+1/2,-z+1/2
-x,-y,-z
x,-y-1/2,z-1/2

loop_
_atom_site_label
_atom_site_type_symbol
_atom_site_fract_x
_atom_site_fract_y
_atom_site_fract_z
_atom_site_occupancy
_atom_site_U_iso_or_equiv
Sb3 Sb 0.3432 0.0584 0.0893 1 0.0
Sb5 Sb 0.4849 0.5176 0.146 1 0.0
Na3 Na 0.0811 0.4527 0.8842 1 0.0
Sb6 Sb 0.2586 0.78 0.8237 1 0.0
Sb2 Sb 0.156 0.5551 0.0723 1 0.0
Sb4 Sb 0.2483 0.1622 0.8294 1 0.0
In3 In 0.1849 0.2397 0.1626 1 0.0
In4 In 0.4136 0.2303 0.241 1 0.0
Sb1 Sb 0.0235 0.0341 0.1597 1 0.0
In1 In 0.3195 0.7151 0.1511 1 0.0
Na2 Na 0.3404 0.4271 0.975 1 0.0
Na1 Na 0.8587 0.0458 0.0123 1 0.0
Na4 Na 0.5601 0.0905 0.0882 1 0.0
In2 In 0.9077 0.2154 0.2729 1 0.0
